data_4301199
loop_
_publ_author_name
'Christine Sui-Seng'
'F. Nipa Haque'
'Alen Hadzovic'
'Anna-Maria P\"utz'
'Valerie Reuss'
'Nils Meyer'
'Alan J. Lough'
'Marco Zimmer-De Iuliis'
'Robert H. Morris'

_publ_section_title
;
Synthesis and Characterization of Iron(II) Complexes with Tetradentate
Diiminodiphosphine or Diaminodiphosphine Ligands as Precatalysts for the
Hydrogenation of Acetophenone
;
_journal_name_full 'Inorganic Chemistry'
_journal_page_first 735
_journal_page_last 743
_journal_paper_doi 10.1021/ic801518h
_journal_volume 48
_journal_year 2009
_chemical_absolute_configuration ad
_chemical_formula_moiety 'C50 H52 Fe N4 P2, C2 H3 N, 2(B F4)'
_chemical_formula_sum 'C52 H55 B2 F8 Fe N5 P2'
_chemical_formula_weight 1041.42
_chemical_name_systematic
; 
 ? 
;
_space_group_IT_number 20
_symmetry_cell_setting orthorhombic
_symmetry_space_group_name_Hall 'C 2c 2'
_symmetry_space_group_name_H-M 'C 2 2 21'
_atom_sites_solution_hydrogens geom
_atom_sites_solution_primary direct
_atom_sites_solution_secondary difmap
_audit_creation_method SHELXL-97
_cell_angle_alpha 90.00
_cell_angle_beta 90.00
_cell_angle_gamma 90.00
_cell_formula_units_Z 8
_cell_length_a 13.8857(4)
_cell_length_b 17.2819(5)
_cell_length_c 43.4423(9)
_cell_measurement_reflns_used 15697
_cell_measurement_temperature 150(2)
_cell_measurement_theta_max 27.5
_cell_measurement_theta_min 2.6
_cell_volume 10424.9(5)
_computing_cell_refinement 'Denzo-SMN (Otwinowski & Minor, 1997)'
_computing_data_collection 'Collect (Nonius B.V., 1997-2002)'
_computing_data_reduction Denzo-SMN
_computing_molecular_graphics 'SHELXTL V6.1'
_computing_publication_material 'SHELXTL V6.1'
_computing_structure_refinement 'SHELXTL V6.1(Sheldrick, 2001)'
_computing_structure_solution 'SIR-92 (Altomare et al., 1994)'
_diffrn_ambient_temperature 150(2)
_diffrn_detector_area_resol_mean 9
_diffrn_measured_fraction_theta_full 0.993
_diffrn_measured_fraction_theta_max 0.993
_diffrn_measurement_device_type 'Nonius KappaCCD'
_diffrn_measurement_method '\f scans and \w scans with \k offsets'
_diffrn_radiation_monochromator graphite
_diffrn_radiation_source 'fine-focus sealed tube'
_diffrn_radiation_type MoK\a
_diffrn_radiation_wavelength 0.71073
_diffrn_reflns_av_R_equivalents 0.091
_diffrn_reflns_av_sigmaI/netI 0.156
_diffrn_reflns_limit_h_max 18
_diffrn_reflns_limit_h_min -17
_diffrn_reflns_limit_k_max 22
_diffrn_reflns_limit_k_min -22
_diffrn_reflns_limit_l_max 55
_diffrn_reflns_limit_l_min -55
_diffrn_reflns_number 23299
_diffrn_reflns_theta_full 27.48
_diffrn_reflns_theta_max 27.48
_diffrn_reflns_theta_min 2.66
_diffrn_standards_number 0
_exptl_absorpt_coefficient_mu 0.419
_exptl_absorpt_correction_T_max 0.948
_exptl_absorpt_correction_T_min 0.893
_exptl_absorpt_correction_type multi-scan
_exptl_absorpt_process_details
;
multi-scan from symmetry-related measurements 
 Sortav (Blessing 1995)
;
_exptl_crystal_colour red
_exptl_crystal_density_diffrn 1.327
_exptl_crystal_density_method 'not measured'
_exptl_crystal_description block
_exptl_crystal_F_000 4320
_exptl_crystal_size_max 0.20
_exptl_crystal_size_mid 0.16
_exptl_crystal_size_min 0.13
_refine_diff_density_max 0.540
_refine_diff_density_min -0.384
_refine_diff_density_rms 0.078
_refine_ls_abs_structure_details 'Flack H D (1983), Acta Cryst. A39, 876-881'
_refine_ls_abs_structure_Flack 0.012(19)
_refine_ls_extinction_method none
_refine_ls_goodness_of_fit_ref 0.944
_refine_ls_hydrogen_treatment constr
_refine_ls_matrix_type full
_refine_ls_number_parameters 636
_refine_ls_number_reflns 11696
_refine_ls_number_restraints 0
_refine_ls_restrained_S_all 0.944
_refine_ls_R_factor_all 0.1419
_refine_ls_R_factor_gt 0.0656
_refine_ls_shift/su_max 0.003
_refine_ls_shift/su_mean 0.000
_refine_ls_structure_factor_coef Fsqd
_refine_ls_weighting_details 'calc w=1/[\s^2^(Fo^2^)+(0.0642P)^2^] where P=(Fo^2^+2Fc^2^)/3'
_refine_ls_weighting_scheme calc
_refine_ls_wR_factor_gt 0.1255
_refine_ls_wR_factor_ref 0.1497
_reflns_number_gt 6588
_reflns_number_total 11696
_reflns_threshold_expression I>2\s(I)
_cod_data_source_file ic801518h_si_002_4.cif
_cod_data_source_block Complex_5_(k07253)
_cod_depositor_comments
;
The following automatic conversions were performed:
'_symmetry_cell_setting' value 'Orthorhombic' changed to 'orthorhombic'
according to '/home/saulius/struct/CIF-dictionaries/cif_core.dic'
dictionary named 'cif_core.dic' version 2.4.1 from 2010-06-29.

Automatic conversion script
Id: cif_fix_enum 1527 2010-12-29 10:47:43Z saulius 
;
_cod_database_code 4301199

loop_
_symmetry_equiv_pos_as_xyz
'x, y, z'
'-x, -y, z+1/2'
'x, -y, -z'
'-x, y, -z+1/2'
'x+1/2, y+1/2, z'
'-x+1/2, -y+1/2, z+1/2'
'x+1/2, -y+1/2, -z'
'-x+1/2, y+1/2, -z+1/2'

loop_
_atom_site_label
_atom_site_type_symbol
_atom_site_fract_x
_atom_site_fract_y
_atom_site_fract_z
_atom_site_U_iso_or_equiv
_atom_site_adp_type
_atom_site_occupancy
_atom_site_symmetry_multiplicity
_atom_site_calc_flag
_atom_site_refinement_flags
_atom_site_disorder_assembly
_atom_site_disorder_group
Fe1 Fe 0.30983(5) 0.31452(4) 0.124769(13) 0.02220(17) Uani 1 1 d . . .
P1 P 0.21429(9) 0.41150(7) 0.10634(3) 0.0249(3) Uani 1 1 d . . .
P2 P 0.19926(10) 0.22072(7) 0.13440(2) 0.0232(3) Uani 1 1 d . . .
N1 N 0.4282(3) 0.3810(2) 0.11751(8) 0.0238(9) Uani 1 1 d . . .
N2 N 0.4105(3) 0.2443(2) 0.14328(8) 0.0226(9) Uani 1 1 d . . .
N3 N 0.3300(3) 0.2780(2) 0.08363(9) 0.0245(9) Uani 1 1 d . . .
N4 N 0.2921(3) 0.3543(2) 0.16565(8) 0.0240(9) Uani 1 1 d . . .
C1 C 0.5145(4) 0.3537(3) 0.13458(10) 0.0253(11) Uani 1 1 d . . .
H1A H 0.5728 0.3708 0.1229 0.030 Uiso 1 1 calc R . .
C2 C 0.5121(3) 0.2650(3) 0.13395(10) 0.0226(11) Uani 1 1 d . . .
H2A H 0.5570 0.2453 0.1501 0.027 Uiso 1 1 calc R . .
C3 C 0.5213(4) 0.3881(3) 0.16713(11) 0.0287(12) Uani 1 1 d . . .
H3A H 0.4741 0.3605 0.1806 0.034 Uiso 1 1 calc R . .
C4 C 0.4978(4) 0.4732(3) 0.16770(12) 0.0409(14) Uani 1 1 d . . .
H4A H 0.4309 0.4810 0.1612 0.061 Uiso 1 1 calc R . .
H4B H 0.5410 0.5009 0.1536 0.061 Uiso 1 1 calc R . .
H4C H 0.5063 0.4932 0.1886 0.061 Uiso 1 1 calc R . .
C5 C 0.6231(4) 0.3739(3) 0.17987(12) 0.0405(14) Uani 1 1 d . . .
H5A H 0.6261 0.3910 0.2014 0.061 Uiso 1 1 calc R . .
H5B H 0.6700 0.4031 0.1676 0.061 Uiso 1 1 calc R . .
H5C H 0.6381 0.3186 0.1787 0.061 Uiso 1 1 calc R . .
C6 C 0.5410(3) 0.2285(3) 0.10275(11) 0.0272(12) Uani 1 1 d . . .
H6A H 0.5097 0.2582 0.0857 0.033 Uiso 1 1 calc R . .
C7 C 0.5112(4) 0.1445(3) 0.10062(11) 0.0392(14) Uani 1 1 d . . .
H7A H 0.5335 0.1229 0.0810 0.059 Uiso 1 1 calc R . .
H7B H 0.4408 0.1408 0.1018 0.059 Uiso 1 1 calc R . .
H7C H 0.5398 0.1155 0.1177 0.059 Uiso 1 1 calc R . .
C8 C 0.6507(4) 0.2356(3) 0.09970(12) 0.0362(14) Uani 1 1 d . . .
H8A H 0.6713 0.2132 0.0800 0.054 Uiso 1 1 calc R . .
H8B H 0.6818 0.2078 0.1167 0.054 Uiso 1 1 calc R . .
H8C H 0.6692 0.2903 0.1005 0.054 Uiso 1 1 calc R . .
C9 C 0.4452(4) 0.4320(3) 0.09646(10) 0.0291(12) Uani 1 1 d . . .
H9A H 0.5109 0.4461 0.0941 0.035 Uiso 1 1 calc R . .
C10 C 0.4051(4) 0.1966(3) 0.16616(11) 0.0306(12) Uani 1 1 d . . .
H10A H 0.4649 0.1791 0.1742 0.037 Uiso 1 1 calc R . .
C11 C 0.3780(4) 0.4712(3) 0.07572(10) 0.0275(12) Uani 1 1 d . . .
C12 C 0.4237(4) 0.5185(3) 0.05390(12) 0.0417(15) Uani 1 1 d . . .
H12A H 0.4920 0.5194 0.0528 0.050 Uiso 1 1 calc R . .
C13 C 0.3699(4) 0.5641(4) 0.03379(14) 0.0546(18) Uani 1 1 d . . .
H13A H 0.4012 0.5965 0.0192 0.065 Uiso 1 1 calc R . .
C14 C 0.2695(4) 0.5615(3) 0.03534(12) 0.0482(17) Uani 1 1 d . . .
H14A H 0.2322 0.5926 0.0218 0.058 Uiso 1 1 calc R . .
C15 C 0.2240(4) 0.5140(3) 0.05640(11) 0.0361(13) Uani 1 1 d . . .
H15A H 0.1557 0.5121 0.0570 0.043 Uiso 1 1 calc R . .
C16 C 0.2775(3) 0.4684(3) 0.07686(10) 0.0269(12) Uani 1 1 d . . .
C21 C 0.3195(4) 0.1663(2) 0.18128(9) 0.0248(11) Uani 1 1 d . . .
C22 C 0.3375(4) 0.1210(3) 0.20742(10) 0.0327(13) Uani 1 1 d . . .
H22A H 0.4021 0.1139 0.2141 0.039 Uiso 1 1 calc R . .
C23 C 0.2646(4) 0.0866(3) 0.22358(11) 0.0358(13) Uani 1 1 d . . .
H23A H 0.2788 0.0559 0.2411 0.043 Uiso 1 1 calc R . .
C24 C 0.1702(4) 0.0967(3) 0.21431(11) 0.0331(13) Uani 1 1 d . . .
H24A H 0.1193 0.0734 0.2256 0.040 Uiso 1 1 calc R . .
C25 C 0.1502(4) 0.1408(3) 0.18851(10) 0.0276(12) Uani 1 1 d . . .
H25A H 0.0852 0.1470 0.1821 0.033 Uiso 1 1 calc R . .
C26 C 0.2234(3) 0.1762(3) 0.17169(10) 0.0252(11) Uani 1 1 d . . .
C31 C 0.1028(4) 0.3898(3) 0.08610(10) 0.0280(12) Uani 1 1 d . . .
C32 C 0.0133(4) 0.4194(3) 0.09301(11) 0.0398(14) Uani 1 1 d . . .
H32A H 0.0067 0.4542 0.1098 0.048 Uiso 1 1 calc R . .
C33 C -0.0667(4) 0.3995(4) 0.07614(13) 0.0552(18) Uani 1 1 d . . .
H33A H -0.1276 0.4208 0.0813 0.066 Uiso 1 1 calc R . .
C34 C -0.0591(4) 0.3478(4) 0.05135(13) 0.0482(16) Uani 1 1 d . . .
H34A H -0.1147 0.3327 0.0401 0.058 Uiso 1 1 calc R . .
C35 C 0.0301(4) 0.3192(4) 0.04353(12) 0.0459(15) Uani 1 1 d . . .
H35A H 0.0372 0.2852 0.0265 0.055 Uiso 1 1 calc R . .
C36 C 0.1096(4) 0.3406(3) 0.06084(11) 0.0348(13) Uani 1 1 d . . .
H36A H 0.1710 0.3209 0.0552 0.042 Uiso 1 1 calc R . .
C41 C 0.1888(4) 0.4866(3) 0.13490(9) 0.0250(11) Uani 1 1 d . . .
C42 C 0.2502(4) 0.5491(3) 0.13774(11) 0.0336(13) Uani 1 1 d . . .
H42A H 0.3019 0.5558 0.1237 0.040 Uiso 1 1 calc R . .
C43 C 0.2354(4) 0.6028(3) 0.16181(12) 0.0387(14) Uani 1 1 d . . .
H43A H 0.2776 0.6458 0.1638 0.046 Uiso 1 1 calc R . .
C44 C 0.1604(4) 0.5939(3) 0.18244(11) 0.0396(14) Uani 1 1 d . . .
H44A H 0.1504 0.6312 0.1981 0.048 Uiso 1 1 calc R . .
C45 C 0.1004(4) 0.5307(3) 0.18021(11) 0.0324(13) Uani 1 1 d . . .
H45A H 0.0500 0.5235 0.1947 0.039 Uiso 1 1 calc R . .
C46 C 0.1139(4) 0.4778(3) 0.15676(11) 0.0320(13) Uani 1 1 d . . .
H46A H 0.0720 0.4346 0.1553 0.038 Uiso 1 1 calc R . .
C51 C 0.2038(4) 0.1348(3) 0.11007(10) 0.0258(11) Uani 1 1 d . . .
C52 C 0.2247(3) 0.0615(3) 0.12200(11) 0.0286(11) Uani 1 1 d . . .
H52A H 0.2386 0.0565 0.1433 0.034 Uiso 1 1 calc R . .
C53 C 0.2255(4) -0.0040(3) 0.10355(12) 0.0365(13) Uani 1 1 d . . .
H53A H 0.2406 -0.0530 0.1123 0.044 Uiso 1 1 calc R . .
C54 C 0.2043(4) 0.0019(3) 0.07206(11) 0.0352(13) Uani 1 1 d . . .
H54A H 0.2039 -0.0429 0.0594 0.042 Uiso 1 1 calc R . .
C55 C 0.1839(4) 0.0734(3) 0.05989(11) 0.0324(12) Uani 1 1 d . . .
H55A H 0.1703 0.0779 0.0385 0.039 Uiso 1 1 calc R . .
C56 C 0.1828(4) 0.1397(3) 0.07827(10) 0.0282(11) Uani 1 1 d . . .
H56A H 0.1679 0.1884 0.0693 0.034 Uiso 1 1 calc R . .
C61 C 0.0709(3) 0.2432(3) 0.13735(10) 0.0249(11) Uani 1 1 d . . .
C62 C 0.0016(4) 0.2165(3) 0.11681(11) 0.0352(13) Uani 1 1 d . . .
H62A H 0.0203 0.1836 0.1004 0.042 Uiso 1 1 calc R . .
C63 C -0.0933(4) 0.2370(3) 0.11987(12) 0.0389(14) Uani 1 1 d . . .
H63A H -0.1396 0.2175 0.1057 0.047 Uiso 1 1 calc R . .
C64 C -0.1221(4) 0.2855(3) 0.14329(12) 0.0387(14) Uani 1 1 d . . .
H64A H -0.1875 0.3010 0.1450 0.046 Uiso 1 1 calc R . .
C65 C -0.0541(4) 0.3113(3) 0.16437(11) 0.0318(12) Uani 1 1 d . . .
H65A H -0.0734 0.3441 0.1808 0.038 Uiso 1 1 calc R . .
C66 C 0.0415(3) 0.2898(3) 0.16161(10) 0.0257(11) Uani 1 1 d . . .
H66A H 0.0872 0.3069 0.1764 0.031 Uiso 1 1 calc R . .
C71 C 0.3467(4) 0.2607(3) 0.05909(11) 0.0274(12) Uani 1 1 d . . .
C72 C 0.3686(5) 0.2372(3) 0.02713(11) 0.0478(16) Uani 1 1 d . . .
H72A H 0.4152 0.2734 0.0182 0.072 Uiso 1 1 calc R . .
H72B H 0.3093 0.2378 0.0149 0.072 Uiso 1 1 calc R . .
H72C H 0.3958 0.1849 0.0271 0.072 Uiso 1 1 calc R . .
C73 C 0.2854(4) 0.3821(3) 0.18918(11) 0.0282(12) Uani 1 1 d . . .
C74 C 0.2796(4) 0.4219(3) 0.21905(10) 0.0384(14) Uani 1 1 d . . .
H74A H 0.3207 0.3953 0.2340 0.058 Uiso 1 1 calc R . .
H74B H 0.2128 0.4214 0.2263 0.058 Uiso 1 1 calc R . .
H74C H 0.3014 0.4755 0.2167 0.058 Uiso 1 1 calc R . .
F1 F 0.6233(4) 0.2468(2) 0.02316(9) 0.1016(17) Uani 1 1 d . . .
F2 F 0.7048(3) 0.3584(2) 0.01789(8) 0.0792(12) Uani 1 1 d . . .
F3 F 0.5605(3) 0.3434(2) -0.00459(8) 0.0704(11) Uani 1 1 d . . .
F4 F 0.5720(3) 0.3543(2) 0.04664(8) 0.0689(12) Uani 1 1 d . . .
B1 B 0.6167(5) 0.3267(4) 0.02101(15) 0.0410(17) Uani 1 1 d . . .
F5 F 0.4363(4) 0.3041(4) 0.23549(11) 0.163(3) Uani 1 1 d . . .
F6 F 0.5477(3) 0.2183(2) 0.22855(8) 0.0788(12) Uani 1 1 d . . .
B2 B 0.5000 0.2637(5) 0.2500 0.036(2) Uani 1 2 d S . .
F7 F 0.0678(4) 0.4635(4) 0.26260(14) 0.223(4) Uani 1 1 d . . .
F8 F -0.0419(3) 0.3780(2) 0.27252(7) 0.0696(11) Uani 1 1 d . . .
B3 B 0.0000 0.4214(6) 0.2500 0.050(3) Uani 1 2 d S . .
N1S N 0.0822(4) 0.1382(4) 0.28527(12) 0.0679(17) Uani 1 1 d . . .
C1S C 0.1266(5) 0.1904(4) 0.27605(13) 0.0489(16) Uani 1 1 d . . .
C2S C 0.1849(6) 0.2533(4) 0.26443(14) 0.0668(19) Uani 1 1 d . . .
H2S1 H 0.2327 0.2680 0.2800 0.100 Uiso 1 1 calc R . .
H2S2 H 0.1436 0.2977 0.2598 0.100 Uiso 1 1 calc R . .
H2S3 H 0.2180 0.2366 0.2456 0.100 Uiso 1 1 calc R . .

loop_
_atom_site_aniso_label
_atom_site_aniso_U_11
_atom_site_aniso_U_22
_atom_site_aniso_U_33
_atom_site_aniso_U_23
_atom_site_aniso_U_13
_atom_site_aniso_U_12
Fe1 0.0227(4) 0.0228(4) 0.0211(3) -0.0001(3) 0.0006(3) -0.0002(3)
P1 0.0267(8) 0.0248(7) 0.0231(6) 0.0009(5) 0.0010(6) 0.0031(6)
P2 0.0227(7) 0.0248(7) 0.0220(6) -0.0002(5) 0.0018(6) 0.0008(6)
N1 0.031(2) 0.020(2) 0.021(2) -0.0047(16) 0.0070(19) -0.0033(19)
N2 0.018(2) 0.027(2) 0.023(2) 0.0002(18) -0.0059(18) -0.0059(19)
N3 0.024(2) 0.021(2) 0.028(2) 0.0051(18) 0.0043(19) 0.0017(19)
N4 0.019(2) 0.022(2) 0.031(2) 0.0010(17) 0.001(2) 0.0000(19)
C1 0.022(3) 0.026(3) 0.027(3) 0.003(2) -0.008(2) -0.004(2)
C2 0.017(2) 0.028(3) 0.023(3) 0.006(2) 0.002(2) -0.005(2)
C3 0.022(3) 0.035(3) 0.028(3) -0.002(2) -0.010(2) -0.008(2)
C4 0.045(4) 0.037(4) 0.040(3) -0.009(3) -0.007(3) -0.003(3)
C5 0.036(3) 0.047(4) 0.039(3) -0.011(3) -0.005(3) -0.004(3)
C6 0.023(3) 0.029(3) 0.030(3) -0.001(2) 0.001(2) 0.004(2)
C7 0.047(4) 0.035(3) 0.035(3) -0.010(3) 0.004(3) 0.006(3)
C8 0.029(3) 0.044(4) 0.036(3) 0.000(3) 0.010(2) 0.010(3)
C9 0.032(3) 0.024(3) 0.031(3) 0.000(2) 0.005(2) -0.002(2)
C10 0.024(3) 0.034(3) 0.034(3) -0.008(2) 0.001(2) 0.007(2)
C11 0.030(3) 0.027(3) 0.025(3) 0.005(2) -0.003(2) 0.005(2)
C12 0.039(4) 0.044(4) 0.043(3) 0.013(3) 0.014(3) 0.002(3)
C13 0.036(4) 0.076(5) 0.051(4) 0.031(4) 0.003(3) -0.002(3)
C14 0.050(4) 0.051(4) 0.044(3) 0.027(3) -0.001(3) 0.007(3)
C15 0.033(3) 0.038(3) 0.036(3) 0.013(2) -0.003(3) -0.003(3)
C16 0.025(3) 0.027(3) 0.029(3) 0.003(2) -0.005(2) -0.002(2)
C21 0.033(3) 0.020(3) 0.021(2) 0.0025(18) 0.001(2) -0.003(2)
C22 0.039(3) 0.030(3) 0.030(3) 0.005(2) -0.002(3) 0.002(3)
C23 0.049(4) 0.029(3) 0.029(3) 0.010(2) 0.004(3) -0.006(3)
C24 0.040(4) 0.029(3) 0.031(3) 0.003(2) 0.004(3) 0.005(3)
C25 0.026(3) 0.030(3) 0.027(3) -0.009(2) 0.003(2) -0.002(2)
C26 0.027(3) 0.023(3) 0.026(2) -0.005(2) 0.000(2) -0.003(2)
C31 0.028(3) 0.036(3) 0.020(3) -0.002(2) -0.003(2) 0.000(2)
C32 0.040(4) 0.052(4) 0.027(3) -0.004(3) 0.001(3) 0.018(3)
C33 0.026(3) 0.095(6) 0.045(4) -0.005(4) -0.008(3) 0.008(3)
C34 0.036(4) 0.064(5) 0.045(4) -0.008(3) -0.012(3) -0.006(3)
C35 0.049(4) 0.048(4) 0.040(3) -0.007(3) -0.008(3) 0.013(3)
C36 0.032(3) 0.036(3) 0.036(3) -0.005(2) -0.008(3) 0.004(3)
C41 0.032(3) 0.020(2) 0.024(2) 0.0035(18) 0.004(2) 0.006(2)
C42 0.044(3) 0.022(3) 0.035(3) 0.001(2) 0.004(3) 0.001(3)
C43 0.052(4) 0.024(3) 0.040(3) -0.006(2) -0.018(3) -0.003(3)
C44 0.052(4) 0.036(3) 0.031(3) -0.006(3) -0.003(3) 0.013(3)
C45 0.039(3) 0.024(3) 0.033(3) 0.000(2) 0.001(3) 0.005(3)
C46 0.036(3) 0.025(3) 0.035(3) -0.001(2) 0.001(3) 0.006(3)
C51 0.023(3) 0.030(3) 0.024(2) 0.000(2) 0.003(2) -0.005(2)
C52 0.028(3) 0.028(3) 0.030(3) -0.002(2) 0.004(2) -0.002(2)
C53 0.036(3) 0.027(3) 0.046(3) 0.007(2) 0.010(3) -0.002(3)
C54 0.029(3) 0.036(3) 0.041(3) -0.022(2) 0.009(3) -0.009(3)
C55 0.029(3) 0.041(3) 0.027(3) -0.008(2) -0.001(2) -0.006(3)
C56 0.025(3) 0.029(3) 0.031(3) 0.003(2) 0.000(3) -0.004(2)
C61 0.026(3) 0.020(3) 0.028(3) -0.001(2) 0.004(2) -0.005(2)
C62 0.027(3) 0.047(4) 0.032(3) -0.001(3) 0.002(2) -0.005(3)
C63 0.019(3) 0.050(4) 0.047(3) -0.008(3) -0.003(3) 0.004(3)
C64 0.025(3) 0.042(4) 0.049(3) 0.003(3) 0.001(3) 0.007(3)
C65 0.033(3) 0.029(3) 0.034(3) 0.002(2) 0.009(2) 0.005(3)
C66 0.027(3) 0.020(3) 0.030(3) -0.003(2) 0.002(2) 0.001(2)
C71 0.029(3) 0.026(3) 0.027(3) 0.000(2) 0.001(2) 0.005(2)
C72 0.066(4) 0.053(4) 0.025(3) -0.008(3) 0.005(3) 0.002(3)
C73 0.028(3) 0.027(3) 0.030(3) -0.003(2) 0.000(3) 0.007(2)
C74 0.049(4) 0.042(3) 0.024(2) -0.008(2) -0.001(3) 0.012(3)
F1 0.173(5) 0.051(3) 0.081(3) -0.009(2) -0.062(3) 0.017(3)
F2 0.052(3) 0.119(3) 0.067(2) -0.028(2) 0.002(2) -0.009(3)
F3 0.086(3) 0.065(3) 0.060(2) 0.0173(19) -0.024(2) -0.017(2)
F4 0.090(3) 0.056(2) 0.060(2) 0.0011(19) 0.033(2) -0.004(2)
B1 0.043(4) 0.040(4) 0.040(4) 0.000(3) -0.002(3) -0.009(4)
F5 0.158(5) 0.213(6) 0.117(4) 0.103(4) 0.059(3) 0.129(5)
F6 0.070(3) 0.105(3) 0.062(2) -0.021(2) 0.015(2) 0.005(3)
B2 0.039(6) 0.037(6) 0.030(5) 0.000 0.009(5) 0.000
F7 0.190(6) 0.269(8) 0.211(6) -0.195(6) 0.148(5) -0.188(6)
F8 0.077(3) 0.087(3) 0.045(2) 0.0152(19) 0.009(2) -0.005(2)
B3 0.047(7) 0.053(7) 0.050(6) 0.000 0.017(6) 0.000
N1S 0.050(4) 0.105(5) 0.049(3) 0.004(3) 0.006(3) 0.003(4)
C1S 0.058(4) 0.059(5) 0.030(3) -0.001(3) 0.003(3) 0.008(4)
C2S 0.084(5) 0.055(4) 0.061(4) -0.008(3) 0.003(4) -0.002(5)

loop_
_atom_type_symbol
_atom_type_description
_atom_type_scat_dispersion_real
_atom_type_scat_dispersion_imag
_atom_type_scat_source
C C 0.0033 0.0016 'International Tables Vol C Tables 4.2.6.8 and 6.1.1.4'
H H 0.0000 0.0000 'International Tables Vol C Tables 4.2.6.8 and 6.1.1.4'
B B 0.0013 0.0007 'International Tables Vol C Tables 4.2.6.8 and 6.1.1.4'
F F 0.0171 0.0103 'International Tables Vol C Tables 4.2.6.8 and 6.1.1.4'
Fe Fe 0.3463 0.8444 'International Tables Vol C Tables 4.2.6.8 and 6.1.1.4'
N N 0.0061 0.0033 'International Tables Vol C Tables 4.2.6.8 and 6.1.1.4'
P P 0.1023 0.0942 'International Tables Vol C Tables 4.2.6.8 and 6.1.1.4'

loop_
_geom_angle_atom_site_label_1
_geom_angle_atom_site_label_2
_geom_angle_atom_site_label_3
_geom_angle
_geom_angle_site_symmetry_1
_geom_angle_site_symmetry_3
_geom_angle_publ_flag
N3 Fe1 N4 178.05(17) . . ?
N3 Fe1 N2 94.13(15) . . ?
N4 Fe1 N2 86.31(15) . . ?
N3 Fe1 N1 85.62(15) . . ?
N4 Fe1 N1 92.59(15) . . ?
N2 Fe1 N1 80.90(16) . . ?
N3 Fe1 P2 92.01(12) . . ?
N4 Fe1 P2 89.90(11) . . ?
N2 Fe1 P2 88.01(11) . . ?
N1 Fe1 P2 168.45(12) . . ?
N3 Fe1 P1 89.99(12) . . ?
N4 Fe1 P1 89.26(11) . . ?
N2 Fe1 P1 169.70(11) . . ?
N1 Fe1 P1 90.03(12) . . ?
P2 Fe1 P1 101.29(5) . . ?
C31 P1 C41 108.0(2) . . ?
C31 P1 C16 100.4(2) . . ?
C41 P1 C16 100.7(2) . . ?
C31 P1 Fe1 120.83(17) . . ?
C41 P1 Fe1 113.28(15) . . ?
C16 P1 Fe1 111.08(16) . . ?
C51 P2 C26 99.5(2) . . ?
C51 P2 C61 104.4(2) . . ?
C26 P2 C61 101.9(2) . . ?
C51 P2 Fe1 116.79(16) . . ?
C26 P2 Fe1 109.90(16) . . ?
C61 P2 Fe1 121.32(15) . . ?
C9 N1 C1 115.0(4) . . ?
C9 N1 Fe1 130.1(4) . . ?
C1 N1 Fe1 113.3(3) . . ?
C10 N2 C2 114.3(4) . . ?
C10 N2 Fe1 130.5(3) . . ?
C2 N2 Fe1 113.4(3) . . ?
C71 N3 Fe1 174.9(4) . . ?
C73 N4 Fe1 175.1(4) . . ?
N1 C1 C2 106.9(4) . . ?
N1 C1 C3 112.7(4) . . ?
C2 C1 C3 113.9(4) . . ?
N2 C2 C1 104.7(4) . . ?
N2 C2 C6 112.4(4) . . ?
C1 C2 C6 114.6(4) . . ?
C4 C3 C1 112.3(4) . . ?
C4 C3 C5 110.4(4) . . ?
C1 C3 C5 109.0(4) . . ?
C7 C6 C8 110.1(4) . . ?
C7 C6 C2 111.9(4) . . ?
C8 C6 C2 107.6(4) . . ?
N1 C9 C11 129.5(5) . . ?
N2 C10 C21 128.6(5) . . ?
C16 C11 C12 119.7(5) . . ?
C16 C11 C9 126.8(5) . . ?
C12 C11 C9 113.4(5) . . ?
C13 C12 C11 120.7(5) . . ?
C12 C13 C14 119.1(5) . . ?
C15 C14 C13 120.5(5) . . ?
C14 C15 C16 120.8(5) . . ?
C11 C16 C15 119.2(5) . . ?
C11 C16 P1 121.4(4) . . ?
C15 C16 P1 119.3(4) . . ?
C22 C21 C26 118.4(4) . . ?
C22 C21 C10 114.9(5) . . ?
C26 C21 C10 126.6(4) . . ?
C23 C22 C21 121.8(5) . . ?
C22 C23 C24 119.9(5) . . ?
C23 C24 C25 119.8(5) . . ?
C24 C25 C26 121.3(5) . . ?
C25 C26 C21 118.9(4) . . ?
C25 C26 P2 121.1(4) . . ?
C21 C26 P2 119.2(3) . . ?
C32 C31 C36 117.4(5) . . ?
C32 C31 P1 125.9(4) . . ?
C36 C31 P1 116.7(4) . . ?
C33 C32 C31 121.3(5) . . ?
C32 C33 C34 120.5(6) . . ?
C35 C34 C33 119.1(5) . . ?
C34 C35 C36 119.1(5) . . ?
C35 C36 C31 122.5(5) . . ?
C42 C41 C46 118.5(4) . . ?
C42 C41 P1 119.7(4) . . ?
C46 C41 P1 121.4(4) . . ?
C41 C42 C43 119.3(5) . . ?
C44 C43 C42 121.0(5) . . ?
C45 C44 C43 120.0(5) . . ?
C44 C45 C46 119.6(5) . . ?
C45 C46 C41 121.6(5) . . ?
C52 C51 C56 117.3(4) . . ?
C52 C51 P2 122.0(3) . . ?
C56 C51 P2 120.7(4) . . ?
C53 C52 C51 121.8(5) . . ?
C52 C53 C54 120.1(5) . . ?
C55 C54 C53 119.0(4) . . ?
C54 C55 C56 121.3(4) . . ?
C55 C56 C51 120.5(4) . . ?
C66 C61 C62 118.4(5) . . ?
C66 C61 P2 117.6(4) . . ?
C62 C61 P2 124.0(4) . . ?
C63 C62 C61 121.2(5) . . ?
C62 C63 C64 120.5(5) . . ?
C63 C64 C65 119.0(5) . . ?
C66 C65 C64 120.5(5) . . ?
C65 C66 C61 120.3(5) . . ?
N3 C71 C72 179.4(6) . . ?
N4 C73 C74 176.9(5) . . ?
F2 B1 F4 110.7(5) . . ?
F2 B1 F1 110.5(6) . . ?
F4 B1 F1 109.0(5) . . ?
F2 B1 F3 110.2(5) . . ?
F4 B1 F3 109.0(6) . . ?
F1 B1 F3 107.4(5) . . ?
F5 B2 F5 114.6(10) 4_655 . ?
F5 B2 F6 107.9(3) 4_655 . ?
F5 B2 F6 107.8(3) . . ?
F5 B2 F6 107.8(3) 4_655 4_655 ?
F5 B2 F6 107.9(3) . 4_655 ?
F6 B2 F6 111.1(7) . 4_655 ?
F7 B3 F7 112.5(11) . 4 ?
F7 B3 F8 108.2(3) . . ?
F7 B3 F8 107.3(3) 4 . ?
F7 B3 F8 107.3(3) . 4 ?
F7 B3 F8 108.2(3) 4 4 ?
F8 B3 F8 113.3(9) . 4 ?
N1S C1S C2S 177.8(8) . . ?

loop_
_geom_bond_atom_site_label_1
_geom_bond_atom_site_label_2
_geom_bond_distance
_geom_bond_site_symmetry_2
_geom_bond_publ_flag
Fe1 N3 1.916(4) . ?
Fe1 N4 1.920(4) . ?
Fe1 N2 2.018(4) . ?
Fe1 N1 2.030(4) . ?
Fe1 P2 2.2715(14) . ?
Fe1 P1 2.2825(14) . ?
P1 C31 1.819(5) . ?
P1 C41 1.830(4) . ?
P1 C16 1.838(5) . ?
P2 C51 1.823(5) . ?
P2 C26 1.825(5) . ?
P2 C61 1.828(5) . ?
N1 C9 1.292(5) . ?
N1 C1 1.487(6) . ?
N2 C10 1.293(6) . ?
N2 C2 1.511(6) . ?
N3 C71 1.131(5) . ?
N4 C73 1.134(5) . ?
C1 C2 1.534(6) . ?
C1 C3 1.537(6) . ?
C2 C6 1.548(6) . ?
C3 C4 1.507(7) . ?
C3 C5 1.538(7) . ?
C6 C7 1.513(6) . ?
C6 C8 1.533(6) . ?
C9 C11 1.463(6) . ?
C10 C21 1.454(7) . ?
C11 C16 1.397(7) . ?
C11 C12 1.403(7) . ?
C12 C13 1.394(7) . ?
C13 C14 1.397(8) . ?
C14 C15 1.383(7) . ?
C15 C16 1.400(6) . ?
C21 C22 1.402(6) . ?
C21 C26 1.409(7) . ?
C22 C23 1.368(7) . ?
C23 C24 1.381(7) . ?
C24 C25 1.384(6) . ?
C25 C26 1.393(6) . ?
C31 C32 1.377(7) . ?
C31 C36 1.391(6) . ?
C32 C33 1.374(7) . ?
C33 C34 1.403(8) . ?
C34 C35 1.376(8) . ?
C35 C36 1.385(7) . ?
C41 C42 1.381(6) . ?
C41 C46 1.416(6) . ?
C42 C43 1.414(7) . ?
C43 C44 1.382(7) . ?
C44 C45 1.377(7) . ?
C45 C46 1.381(6) . ?
C51 C52 1.399(6) . ?
C51 C56 1.415(6) . ?
C52 C53 1.387(6) . ?
C53 C54 1.403(6) . ?
C54 C55 1.374(7) . ?
C55 C56 1.397(6) . ?
C61 C66 1.387(6) . ?
C61 C62 1.392(6) . ?
C62 C63 1.371(7) . ?
C63 C64 1.377(7) . ?
C64 C65 1.389(7) . ?
C65 C66 1.385(6) . ?
C71 C72 1.478(6) . ?
C73 C74 1.471(6) . ?
F1 B1 1.386(8) . ?
F2 B1 1.347(7) . ?
F3 B1 1.389(7) . ?
F4 B1 1.361(7) . ?
F5 B2 1.291(6) . ?
F6 B2 1.387(6) . ?
B2 F5 1.291(6) 4_655 ?
B2 F6 1.387(6) 4_655 ?
F7 B3 1.310(7) . ?
F8 B3 1.363(7) . ?
B3 F7 1.310(7) 4 ?
B3 F8 1.363(7) 4 ?
N1S C1S 1.164(8) . ?
C1S C2S 1.446(9) . ?
